data_7133221
loop_
_publ_author_name
'Zhou, Xiaocong'
'Wang, Jian'
'Ma, Dumei'
'Shen, Yirui'
'Zhao, Yufen'
'Wu, Ju'

_publ_section_title
;
 Electrochemical synthesis of phosphorylated azaspiro[4.5]di/trienones
 through dearomative spirocyclization.
;
_journal_issue 57
_journal_name_full 'Chemical communications (Cambridge, England)'
_journal_page_first 7351
_journal_page_last 7354
_journal_paper_doi 10.1039/d4cc02638a
_journal_volume 60
_journal_year 2024
_chemical_formula_moiety 'C39 H35 N2 O4 P, C H Cl3'
_chemical_formula_sum 'C41 H35 Cl3 N0.5 O5 P'
_chemical_formula_weight 752.01
_space_group_crystal_system triclinic
_space_group_IT_number 2
_space_group_name_Hall '-P 1'
_space_group_name_H-M_alt 'P -1'
_atom_sites_solution_hydrogens geom
_audit_creation_date 2024-03-25
_audit_creation_method
;
Olex2 1.3
(compiled 2020.11.12 svn.r5f609507 for OlexSys, GUI svn.r6408)
;
_audit_update_record
;
2024-03-26 deposited with the CCDC.	2024-06-18 downloaded from the CCDC.
;
_cell_angle_alpha 101.7810(10)
_cell_angle_beta 98.9850(10)
_cell_angle_gamma 114.4810(10)
_cell_formula_units_Z 2
_cell_length_a 11.7184(2)
_cell_length_b 12.5450(2)
_cell_length_c 14.6960(2)
_cell_measurement_reflns_used 9904
_cell_measurement_temperature 200(2)
_cell_measurement_theta_max 66.55
_cell_measurement_theta_min 3.19
_cell_volume 1853.15(6)
_computing_cell_refinement 'SAINT V8.40B (?, 2016)'
_computing_data_reduction 'SAINT V8.40B (?, 2016)'
_computing_molecular_graphics 'Olex2 1.3 (Dolomanov et al., 2009)'
_computing_publication_material 'Olex2 1.3 (Dolomanov et al., 2009)'
_computing_structure_refinement 'SHELXL 2018/3 (Sheldrick, 2015)'
_computing_structure_solution 'XT (Sheldrick, 2015)'
_diffrn_ambient_temperature 200.00
_diffrn_measured_fraction_theta_full 0.998
_diffrn_measured_fraction_theta_max 0.998
_diffrn_measurement_device_type 'Bruker APEX-II CCD'
_diffrn_measurement_method '\f and \w scans'
_diffrn_radiation_type CuK\a
_diffrn_radiation_wavelength 1.54178
_diffrn_reflns_av_R_equivalents 0.0602
_diffrn_reflns_av_unetI/netI 0.0330
_diffrn_reflns_Laue_measured_fraction_full 0.998
_diffrn_reflns_Laue_measured_fraction_max 0.998
_diffrn_reflns_limit_h_max 13
_diffrn_reflns_limit_h_min -13
_diffrn_reflns_limit_k_max 14
_diffrn_reflns_limit_k_min -14
_diffrn_reflns_limit_l_max 17
_diffrn_reflns_limit_l_min -17
_diffrn_reflns_number 41477
_diffrn_reflns_point_group_measured_fraction_full 0.998
_diffrn_reflns_point_group_measured_fraction_max 0.998
_diffrn_reflns_theta_full 66.730
_diffrn_reflns_theta_max 66.730
_diffrn_reflns_theta_min 3.190
_diffrn_standards_number 0
_exptl_absorpt_coefficient_mu 3.013
_exptl_absorpt_correction_T_max 0.7528
_exptl_absorpt_correction_T_min 0.6736
_exptl_absorpt_correction_type multi-scan
_exptl_absorpt_process_details
;
SADABS-2016/2 (Bruker,2016/2) was used for absorption correction.
wR2(int) was 0.1080 before and 0.0616 after correction.
The Ratio of minimum to maximum transmission is 0.8948.
The \l/2 correction factor is Not present.
;
_exptl_crystal_colour 'clear light colourless'
_exptl_crystal_colour_lustre clear
_exptl_crystal_colour_modifier light
_exptl_crystal_colour_primary colourless
_exptl_crystal_density_diffrn 1.348
_exptl_crystal_description block
_exptl_crystal_F_000 781
_exptl_crystal_size_max 0.079
_exptl_crystal_size_mid 0.069
_exptl_crystal_size_min 0.066
_refine_diff_density_max 0.293
_refine_diff_density_min -0.272
_refine_diff_density_rms 0.042
_refine_ls_extinction_method none
_refine_ls_goodness_of_fit_ref 1.050
_refine_ls_hydrogen_treatment constr
_refine_ls_matrix_type full
_refine_ls_number_parameters 454
_refine_ls_number_reflns 6548
_refine_ls_number_restraints 28
_refine_ls_restrained_S_all 1.059
_refine_ls_R_factor_all 0.0453
_refine_ls_R_factor_gt 0.0378
_refine_ls_shift/su_max 0.001
_refine_ls_shift/su_mean 0.000
_refine_ls_structure_factor_coef Fsqd
_refine_ls_weighting_details 'w=1/[\s^2^(Fo^2^)+(0.0481P)^2^+0.6690P] where P=(Fo^2^+2Fc^2^)/3'
_refine_ls_weighting_scheme calc
_refine_ls_wR_factor_gt 0.0972
_refine_ls_wR_factor_ref 0.1022
_reflns_Friedel_coverage 0.000
_reflns_number_gt 5542
_reflns_number_total 6548
_reflns_threshold_expression 'I > 2\s(I)'
_cod_data_source_file d4cc02638a2.cif
_cod_data_source_block 111
_cod_depositor_comments 'Adding full bibliography for 7133221--7133223.cif.'
_cod_original_cell_volume 1853.15(5)
_cod_original_formula_sum 'C41 H35 Cl3 N0.50 O5 P'
_cod_database_code 7133221
_shelx_shelxl_version_number 2018/3
_shelx_space_group_comment
;
The symmetry employed for this shelxl refinement is uniquely defined
by the following loop, which should always be used as a source of
symmetry information in preference to the above space-group names.
They are only intended as comments.
;
_shelx_estimated_absorpt_t_max 0.826
_shelx_estimated_absorpt_t_min 0.797
_olex2_refinement_description
;
1. Fixed Uiso
 At 1.2 times of:
  All C(H) groups, All N(H) groups
 At 1.5 times of:
  All C(H,H,H) groups
2. Rigid bond restraints
 N009, C00M
 with sigma for 1-2 distances of 0.001 and sigma for 1-3 distances of 0.002
 N009, C00R
 with sigma for 1-2 distances of 0.001 and sigma for 1-3 distances of 0.002
 N008, C00C
 with sigma for 1-2 distances of 0.001 and sigma for 1-3 distances of 0.002
 C01C, C018
 with sigma for 1-2 distances of 0.001 and sigma for 1-3 distances of 0.002
3. Uiso/Uaniso restraints and constraints
Uanis(N009) \\sim Ueq, Uanis(C00M) \\sim Ueq: with sigma of 0.001 and sigma for
terminal atoms of 0.002
Uanis(C00C) \\sim Ueq, Uanis(N008) \\sim Ueq: with sigma of 0.001 and sigma for
terminal atoms of 0.002
4.a Ternary CH refined with riding coordinates:
 C00K(H00K), C015(H015)
4.b Aromatic/amide H refined with riding coordinates:
 N009(H009), C00I(H00I), C00J(H00J), C00L(H00L), C00O(H00O), C00P(H00P),
 C00Q(H00Q), C00T(H00T), C00U(H00U), C00V(H00V), C00W(H00W), C00X(H00X),
 C00Y(H00Y), C00Z(H00Z), C010(H010), C014(H014), C016(H016), C017(H017),
 C018(H018), C019(H019), C01A(H01J), C01B(H01K), C01C(H01L), C01D(H01M),
 C01E(H01N)
4.c Idealised Me refined as rotating group:
 C011(H01A,H01B,H01C), C012(H01D,H01E,H01F), C013(H01G,H01H,H01I)
;
_olex2_submission_special_instructions 'No special instructions were received'

loop_
_space_group_symop_operation_xyz
'x, y, z'
'-x, -y, -z'

loop_
_atom_site_label
_atom_site_type_symbol
_atom_site_fract_x
_atom_site_fract_y
_atom_site_fract_z
_atom_site_U_iso_or_equiv
_atom_site_adp_type
_atom_site_occupancy
_atom_site_site_symmetry_order
_atom_site_calc_flag
_atom_site_refinement_flags_posn
_atom_site_refinement_flags_adp
_atom_site_refinement_flags_occupancy
_atom_site_disorder_assembly
_atom_site_disorder_group
P001 P 0.67838(4) 0.81276(4) 0.37654(3) 0.02904(12) Uani 1 1 d . . . . .
Cl02 Cl 0.87202(6) 1.12693(6) 0.67353(5) 0.06489(18) Uani 1 1 d . . . . .
Cl03 Cl 0.63474(6) 1.05320(7) 0.73156(5) 0.0690(2) Uani 1 1 d . . . . .
Cl04 Cl 0.77206(7) 0.90892(6) 0.73451(5) 0.06891(19) Uani 1 1 d . . . . .
O005 O 0.58377(11) 0.62724(12) 0.15225(8) 0.0311(3) Uani 1 1 d . . . . .
O006 O 0.65968(13) 0.88339(13) 0.46151(9) 0.0414(3) Uani 1 1 d . . . . .
O007 O 0.45128(15) 0.35415(14) 0.18745(9) 0.0424(3) Uani 1 1 d . . . . .
N008 N 0.37668(13) 0.52843(13) 0.16672(10) 0.0256(3) Uani 1 1 d . U . . .
N009 N 0.45454(14) 0.30753(14) 0.03085(10) 0.0305(3) Uani 1 1 d . U . . .
H009 H 0.428543 0.314442 -0.026175 0.037 Uiso 1 1 calc R U . . .
O00A O -0.05640(15) 0.37168(15) 0.29194(14) 0.0575(4) Uani 1 1 d . . . . .
C00B C 0.41657(16) 0.63479(15) 0.32770(11) 0.0243(3) Uani 1 1 d . . . . .
C00C C 0.50440(16) 0.61442(15) 0.19998(12) 0.0258(3) Uani 1 1 d . U . . .
C00D C 0.39552(16) 0.66281(16) 0.42464(12) 0.0278(4) Uani 1 1 d . . . . .
C00E C 0.30652(16) 0.52961(15) 0.24178(12) 0.0257(3) Uani 1 1 d . . . . .
C00F C 0.52661(16) 0.68296(16) 0.30120(12) 0.0258(3) Uani 1 1 d . . . . .
C00G C 0.73719(16) 0.90522(16) 0.29901(12) 0.0294(4) Uani 1 1 d . . . . .
C00H C 0.19713(18) 0.34405(17) 0.04093(12) 0.0314(4) Uani 1 1 d . . . . .
C00I C 0.25698(18) 0.41456(16) 0.27177(12) 0.0297(4) Uani 1 1 d . . . . .
H00I H 0.310372 0.375139 0.278395 0.036 Uiso 1 1 calc R U . . .
C00J C 0.20322(17) 0.56810(17) 0.21537(12) 0.0304(4) Uani 1 1 d . . . . .
H00J H 0.222099 0.631667 0.185609 0.036 Uiso 1 1 calc R U . . .
C00K C 0.34272(17) 0.42624(16) 0.08039(12) 0.0280(4) Uani 1 1 d . . . . .
H00K H 0.373540 0.463139 0.029169 0.034 Uiso 1 1 calc R U . . .
C00L C 0.08693(18) 0.51755(18) 0.23163(14) 0.0356(4) Uani 1 1 d . . . . .
H00L H 0.027283 0.548508 0.216141 0.043 Uiso 1 1 calc R U . . .
C00M C 0.42188(17) 0.35816(16) 0.10476(12) 0.0297(4) Uani 1 1 d . U . . .
C00N C 0.78753(17) 0.75061(18) 0.40675(13) 0.0344(4) Uani 1 1 d . . . . .
C00O C 0.14108(19) 0.36586(17) 0.28940(14) 0.0352(4) Uani 1 1 d . . . . .
H00O H 0.117738 0.297071 0.313388 0.042 Uiso 1 1 calc R U . . .
C00P C 0.70083(18) 0.99789(18) 0.29894(14) 0.0372(4) Uani 1 1 d . . . . .
H00P H 0.645302 1.007596 0.336987 0.045 Uiso 1 1 calc R U . . .
C00Q C 0.8182(2) 0.8920(2) 0.24315(15) 0.0410(5) Uani 1 1 d . . . . .
H00Q H 0.843473 0.829011 0.242355 0.049 Uiso 1 1 calc R U . . .
C00R C 0.53201(19) 0.24039(18) 0.03929(14) 0.0352(4) Uani 1 1 d . U . . .
C00S C 0.04837(18) 0.41465(18) 0.27311(14) 0.0371(4) Uani 1 1 d . . . . .
C00T C 0.1368(2) 0.22730(18) 0.05026(15) 0.0400(4) Uani 1 1 d . . . . .
H00T H 0.187001 0.196116 0.082477 0.048 Uiso 1 1 calc R U . . .
C00U C 0.3184(2) 0.7166(2) 0.44664(15) 0.0440(5) Uani 1 1 d . . . . .
H00U H 0.275586 0.738441 0.398802 0.053 Uiso 1 1 calc R U . . .
C00V C 0.4582(2) 0.6330(2) 0.49624(14) 0.0439(5) Uani 1 1 d . . . . .
H00V H 0.512580 0.596590 0.481954 0.053 Uiso 1 1 calc R U . . .
C00W C 0.7448(2) 1.0754(2) 0.24411(16) 0.0457(5) Uani 1 1 d . . . . .
H00W H 0.719335 1.138120 0.244165 0.055 Uiso 1 1 calc R U . . .
C00X C 0.8257(2) 1.0621(2) 0.18926(16) 0.0471(5) Uani 1 1 d . . . . .
H00X H 0.856500 1.115998 0.151806 0.057 Uiso 1 1 calc R U . . .
C00Y C 0.8880(2) 0.8182(2) 0.49163(15) 0.0472(5) Uani 1 1 d . . . . .
H00Y H 0.898713 0.894818 0.528774 0.057 Uiso 1 1 calc R U . . .
C00Z C 0.8622(2) 0.9708(2) 0.18846(16) 0.0491(5) Uani 1 1 d . . . . .
H00Z H 0.917856 0.961772 0.150239 0.059 Uiso 1 1 calc R U . . .
C010 C 0.0029(2) 0.1556(2) 0.01257(17) 0.0489(5) Uani 1 1 d . . . . .
H010 H -0.037657 0.075506 0.019018 0.059 Uiso 1 1 calc R U . . .
C011 C 0.5528(2) 0.2046(2) -0.06001(15) 0.0469(5) Uani 1 1 d . . . . .
H01A H 0.468178 0.156821 -0.108362 0.070 Uiso 1 1 calc R U . . .
H01B H 0.598966 0.154952 -0.059287 0.070 Uiso 1 1 calc R U . . .
H01C H 0.604516 0.278848 -0.076215 0.070 Uiso 1 1 calc R U . . .
C012 C 0.4569(2) 0.1256(2) 0.06775(17) 0.0504(5) Uani 1 1 d . . . . .
H01D H 0.438242 0.149408 0.129312 0.076 Uiso 1 1 calc R U . . .
H01E H 0.509274 0.082399 0.074507 0.076 Uiso 1 1 calc R U . . .
H01F H 0.374840 0.071470 0.017693 0.076 Uiso 1 1 calc R U . . .
C013 C 0.6636(2) 0.3231(2) 0.11348(16) 0.0490(5) Uani 1 1 d . . . . .
H01G H 0.708167 0.398626 0.096474 0.074 Uiso 1 1 calc R U . . .
H01H H 0.716976 0.280134 0.113951 0.074 Uiso 1 1 calc R U . . .
H01I H 0.650264 0.343587 0.177647 0.074 Uiso 1 1 calc R U . . .
C014 C 0.1212(2) 0.3867(2) -0.00612(16) 0.0506(6) Uani 1 1 d . . . . .
H014 H 0.161206 0.466264 -0.013650 0.061 Uiso 1 1 calc R U . . .
C015 C 0.7313(2) 1.0014(2) 0.67484(15) 0.0442(5) Uani 1 1 d . . . . .
H015 H 0.680407 0.951216 0.606695 0.053 Uiso 1 1 calc R U . . .
C016 C 0.7740(2) 0.6395(2) 0.35330(18) 0.0519(6) Uani 1 1 d . . . . .
H016 H 0.705671 0.593062 0.295397 0.062 Uiso 1 1 calc R U . . .
C017 C -0.0714(2) 0.1992(2) -0.03383(17) 0.0553(6) Uani 1 1 d . . . . .
H017 H -0.162763 0.149598 -0.059728 0.066 Uiso 1 1 calc R U . . .
C018 C 0.3034(2) 0.7390(3) 0.53998(18) 0.0608(6) Uani 1 1 d . U . . .
H018 H 0.249906 0.776104 0.555392 0.073 Uiso 1 1 calc R U . . .
C019 C 0.9721(2) 0.7729(3) 0.52147(18) 0.0605(7) Uani 1 1 d . . . . .
H019 H 1.040613 0.818620 0.579309 0.073 Uiso 1 1 calc R U . . .
C01A C 0.9568(2) 0.6619(3) 0.4677(2) 0.0603(7) Uani 1 1 d . . . . .
H01J H 1.014347 0.631085 0.489091 0.072 Uiso 1 1 calc R U . . .
C01B C 0.4417(3) 0.6558(3) 0.58790(16) 0.0594(7) Uani 1 1 d . . . . .
H01K H 0.484489 0.634847 0.636367 0.071 Uiso 1 1 calc R U . . .
C01C C 0.3644(3) 0.7084(3) 0.60913(17) 0.0631(7) Uani 1 1 d . U . . .
H01L H 0.353072 0.723734 0.672272 0.076 Uiso 1 1 calc R U . . .
C01D C -0.0121(2) 0.3154(3) -0.04239(19) 0.0658(7) Uani 1 1 d . . . . .
H01M H -0.062886 0.346925 -0.073390 0.079 Uiso 1 1 calc R U . . .
C01E C 0.8590(2) 0.5956(2) 0.3835(2) 0.0605(7) Uani 1 1 d . . . . .
H01N H 0.849847 0.519695 0.346060 0.073 Uiso 1 1 calc R U . . .

loop_
_atom_site_aniso_label
_atom_site_aniso_U_11
_atom_site_aniso_U_22
_atom_site_aniso_U_33
_atom_site_aniso_U_23
_atom_site_aniso_U_13
_atom_site_aniso_U_12
P001 0.0281(2) 0.0322(2) 0.0219(2) 0.00397(18) 0.00545(17) 0.01173(18)
Cl02 0.0520(3) 0.0690(4) 0.0798(4) 0.0321(3) 0.0260(3) 0.0262(3)
Cl03 0.0588(4) 0.0876(5) 0.0671(4) 0.0116(3) 0.0277(3) 0.0413(3)
Cl04 0.0824(5) 0.0651(4) 0.0666(4) 0.0273(3) 0.0167(3) 0.0384(4)
O005 0.0314(6) 0.0399(7) 0.0237(6) 0.0096(5) 0.0111(5) 0.0167(5)
O006 0.0440(8) 0.0420(8) 0.0284(7) 0.0003(6) 0.0108(6) 0.0152(6)
O007 0.0641(9) 0.0613(9) 0.0224(6) 0.0169(6) 0.0138(6) 0.0451(8)
N008 0.0273(5) 0.0271(6) 0.0222(6) 0.0068(5) 0.0071(5) 0.0125(5)
N009 0.0356(6) 0.0336(6) 0.0249(6) 0.0089(5) 0.0077(5) 0.0184(5)
O00A 0.0391(8) 0.0510(9) 0.0866(12) 0.0257(9) 0.0322(8) 0.0171(7)
C00B 0.0296(8) 0.0272(8) 0.0220(8) 0.0083(7) 0.0069(7) 0.0180(7)
C00C 0.0281(6) 0.0269(7) 0.0235(7) 0.0091(5) 0.0061(5) 0.0134(5)
C00D 0.0275(8) 0.0292(9) 0.0254(8) 0.0066(7) 0.0092(7) 0.0119(7)
C00E 0.0283(8) 0.0282(9) 0.0226(8) 0.0084(7) 0.0083(7) 0.0143(7)
C00F 0.0290(8) 0.0297(9) 0.0206(8) 0.0076(7) 0.0058(6) 0.0156(7)
C00G 0.0254(8) 0.0291(9) 0.0266(9) 0.0039(7) 0.0036(7) 0.0092(7)
C00H 0.0372(10) 0.0348(10) 0.0187(8) 0.0050(7) 0.0057(7) 0.0155(8)
C00I 0.0380(10) 0.0291(9) 0.0269(9) 0.0090(7) 0.0104(7) 0.0189(8)
C00J 0.0323(9) 0.0344(9) 0.0276(9) 0.0121(7) 0.0053(7) 0.0179(8)
C00K 0.0355(9) 0.0303(9) 0.0190(8) 0.0075(7) 0.0075(7) 0.0159(8)
C00L 0.0305(9) 0.0414(11) 0.0373(10) 0.0118(8) 0.0068(8) 0.0197(8)
C00M 0.0328(7) 0.0307(7) 0.0264(7) 0.0088(5) 0.0079(5) 0.0153(6)
C00N 0.0286(9) 0.0420(11) 0.0315(9) 0.0159(8) 0.0058(7) 0.0140(8)
C00O 0.0445(11) 0.0271(9) 0.0363(10) 0.0113(8) 0.0177(8) 0.0154(8)
C00P 0.0337(10) 0.0353(10) 0.0394(10) 0.0064(8) 0.0093(8) 0.0155(8)
C00Q 0.0407(11) 0.0437(11) 0.0447(11) 0.0144(9) 0.0181(9) 0.0223(9)
C00R 0.0453(11) 0.0394(10) 0.0327(10) 0.0142(8) 0.0154(8) 0.0271(9)
C00S 0.0312(10) 0.0344(10) 0.0393(10) 0.0054(8) 0.0121(8) 0.0111(8)
C00T 0.0463(11) 0.0358(10) 0.0403(11) 0.0102(9) 0.0162(9) 0.0199(9)
C00U 0.0417(11) 0.0553(13) 0.0340(10) -0.0028(9) 0.0033(8) 0.0314(10)
C00V 0.0613(13) 0.0568(13) 0.0296(10) 0.0186(9) 0.0164(9) 0.0378(11)
C00W 0.0517(12) 0.0361(11) 0.0487(12) 0.0127(9) 0.0102(10) 0.0209(10)
C00X 0.0522(13) 0.0377(11) 0.0430(12) 0.0153(9) 0.0134(10) 0.0114(10)
C00Y 0.0335(10) 0.0610(14) 0.0372(11) 0.0122(10) 0.0034(8) 0.0160(10)
C00Z 0.0486(12) 0.0553(13) 0.0463(12) 0.0176(11) 0.0254(10) 0.0211(11)
C010 0.0459(12) 0.0364(11) 0.0527(13) 0.0058(10) 0.0205(10) 0.0091(9)
C011 0.0639(14) 0.0587(14) 0.0387(11) 0.0172(10) 0.0232(10) 0.0427(12)
C012 0.0718(15) 0.0423(12) 0.0522(13) 0.0214(10) 0.0280(12) 0.0329(11)
C013 0.0454(12) 0.0649(15) 0.0432(12) 0.0189(11) 0.0099(9) 0.0308(11)
C014 0.0434(12) 0.0514(13) 0.0476(12) 0.0243(11) -0.0014(9) 0.0138(10)
C015 0.0474(12) 0.0515(12) 0.0328(10) 0.0077(9) 0.0111(9) 0.0242(10)
C016 0.0442(12) 0.0480(13) 0.0558(14) 0.0082(11) -0.0057(10) 0.0244(10)
C017 0.0353(11) 0.0618(15) 0.0447(12) 0.0069(11) 0.0019(9) 0.0075(11)
C018 0.0443(12) 0.0787(18) 0.0481(12) -0.0122(11) 0.0147(10) 0.0314(12)
C019 0.0347(11) 0.089(2) 0.0496(14) 0.0279(14) -0.0013(10) 0.0227(12)
C01A 0.0360(12) 0.0782(18) 0.0810(18) 0.0507(16) 0.0128(12) 0.0283(12)
C01B 0.0824(18) 0.0729(17) 0.0303(11) 0.0226(11) 0.0207(11) 0.0374(15)
C01C 0.0599(15) 0.0788(18) 0.0328(11) 0.0020(11) 0.0235(10) 0.0186(13)
C01D 0.0455(13) 0.0799(18) 0.0616(16) 0.0319(14) -0.0069(11) 0.0219(13)
C01E 0.0475(13) 0.0584(15) 0.0819(18) 0.0250(14) 0.0081(12) 0.0315(12)

loop_
_atom_type_symbol
_atom_type_description
_atom_type_scat_dispersion_real
_atom_type_scat_dispersion_imag
_atom_type_scat_source
C C 0.0181 0.0091 'International Tables Vol C Tables 4.2.6.8 and 6.1.1.4'
H H 0.0000 0.0000 'International Tables Vol C Tables 4.2.6.8 and 6.1.1.4'
Cl Cl 0.3639 0.7018 'International Tables Vol C Tables 4.2.6.8 and 6.1.1.4'
O O 0.0492 0.0322 'International Tables Vol C Tables 4.2.6.8 and 6.1.1.4'
P P 0.2955 0.4335 'International Tables Vol C Tables 4.2.6.8 and 6.1.1.4'
N N 0.0311 0.0180 'International Tables Vol C Tables 4.2.6.8 and 6.1.1.4'

loop_
_geom_angle_atom_site_label_1
_geom_angle_atom_site_label_2
_geom_angle_atom_site_label_3
_geom_angle
_geom_angle_site_symmetry_1
_geom_angle_site_symmetry_3
_geom_angle_publ_flag
O006 P001 C00F 112.03(8) . . ?
O006 P001 C00G 111.06(8) . . ?
O006 P001 C00N 113.80(9) . . ?
C00G P001 C00F 105.04(8) . . ?
C00N P001 C00F 105.89(9) . . ?
C00N P001 C00G 108.51(8) . . ?
C00C N008 C00E 112.07(13) . . ?
C00C N008 C00K 116.36(14) . . ?
C00K N008 C00E 127.65(13) . . ?
C00M N009 H009 118.1 . . ?
C00M N009 C00R 123.72(15) . . ?
C00R N009 H009 118.1 . . ?
C00D C00B C00E 120.94(14) . . ?
C00F C00B C00D 128.66(16) . . ?
C00F C00B C00E 110.17(14) . . ?
O005 C00C N008 124.06(15) . . ?
O005 C00C C00F 128.23(16) . . ?
N008 C00C C00F 107.69(14) . . ?
C00U C00D C00B 123.29(17) . . ?
C00U C00D C00V 119.17(17) . . ?
C00V C00D C00B 117.53(16) . . ?
N008 C00E C00B 100.91(13) . . ?
N008 C00E C00I 114.90(14) . . ?
N008 C00E C00J 111.04(13) . . ?
C00I C00E C00B 108.24(13) . . ?
C00I C00E C00J 112.98(14) . . ?
C00J C00E C00B 107.82(14) . . ?
C00B C00F P001 125.54(13) . . ?
C00B C00F C00C 109.10(15) . . ?
C00C C00F P001 125.35(12) . . ?
C00P C00G P001 116.60(14) . . ?
C00Q C00G P001 124.15(15) . . ?
C00Q C00G C00P 119.21(17) . . ?
C00T C00H C00K 122.47(17) . . ?
C014 C00H C00K 119.09(17) . . ?
C014 C00H C00T 118.44(18) . . ?
C00E C00I H00I 118.8 . . ?
C00O C00I C00E 122.44(17) . . ?
C00O C00I H00I 118.8 . . ?
C00E C00J H00J 118.4 . . ?
C00L C00J C00E 123.20(16) . . ?
C00L C00J H00J 118.4 . . ?
N008 C00K C00H 112.87(14) . . ?
N008 C00K H00K 107.1 . . ?
N008 C00K C00M 107.94(13) . . ?
C00H C00K H00K 107.1 . . ?
C00H C00K C00M 114.23(15) . . ?
C00M C00K H00K 107.1 . . ?
C00J C00L H00L 119.3 . . ?
C00J C00L C00S 121.49(17) . . ?
C00S C00L H00L 119.3 . . ?
O007 C00M N009 124.41(17) . . ?
O007 C00M C00K 120.33(16) . . ?
N009 C00M C00K 115.26(14) . . ?
C00Y C00N P001 116.57(17) . . ?
C016 C00N P001 124.01(15) . . ?
C016 C00N C00Y 119.37(19) . . ?
C00I C00O H00O 118.9 . . ?
C00I C00O C00S 122.27(17) . . ?
C00S C00O H00O 118.9 . . ?
C00G C00P H00P 119.8 . . ?
C00W C00P C00G 120.47(19) . . ?
C00W C00P H00P 119.8 . . ?
C00G C00Q H00Q 120.1 . . ?
C00Z C00Q C00G 119.8(2) . . ?
C00Z C00Q H00Q 120.1 . . ?
N009 C00R C011 106.35(15) . . ?
N009 C00R C012 109.79(16) . . ?
N009 C00R C013 110.38(16) . . ?
C011 C00R C012 110.18(17) . . ?
C011 C00R C013 109.58(17) . . ?
C013 C00R C012 110.48(17) . . ?
O00A C00S C00L 121.44(19) . . ?
O00A C00S C00O 121.96(19) . . ?
C00O C00S C00L 116.60(16) . . ?
C00H C00T H00T 119.9 . . ?
C00H C00T C010 120.1(2) . . ?
C010 C00T H00T 119.9 . . ?
C00D C00U H00U 120.3 . . ?
C00D C00U C018 119.4(2) . . ?
C018 C00U H00U 120.3 . . ?
C00D C00V H00V 119.8 . . ?
C01B C00V C00D 120.4(2) . . ?
C01B C00V H00V 119.8 . . ?
C00P C00W H00W 120.0 . . ?
C00X C00W C00P 120.0(2) . . ?
C00X C00W H00W 120.0 . . ?
C00W C00X H00X 119.9 . . ?
C00W C00X C00Z 120.2(2) . . ?
C00Z C00X H00X 119.9 . . ?
C00N C00Y H00Y 120.2 . . ?
C019 C00Y C00N 119.6(2) . . ?
C019 C00Y H00Y 120.2 . . ?
C00Q C00Z H00Z 119.8 . . ?
C00X C00Z C00Q 120.3(2) . . ?
C00X C00Z H00Z 119.8 . . ?
C00T C010 H010 119.6 . . ?
C017 C010 C00T 120.8(2) . . ?
C017 C010 H010 119.6 . . ?
C00R C011 H01A 109.5 . . ?
C00R C011 H01B 109.5 . . ?
C00R C011 H01C 109.5 . . ?
H01A C011 H01B 109.5 . . ?
H01A C011 H01C 109.5 . . ?
H01B C011 H01C 109.5 . . ?
C00R C012 H01D 109.5 . . ?
C00R C012 H01E 109.5 . . ?
C00R C012 H01F 109.5 . . ?
H01D C012 H01E 109.5 . . ?
H01D C012 H01F 109.5 . . ?
H01E C012 H01F 109.5 . . ?
C00R C013 H01G 109.5 . . ?
C00R C013 H01H 109.5 . . ?
C00R C013 H01I 109.5 . . ?
H01G C013 H01H 109.5 . . ?
H01G C013 H01I 109.5 . . ?
H01H C013 H01I 109.5 . . ?
C00H C014 H014 119.5 . . ?
C00H C014 C01D 121.1(2) . . ?
C01D C014 H014 119.5 . . ?
Cl02 C015 Cl03 109.93(13) . . ?
Cl02 C015 Cl04 110.68(12) . . ?
Cl02 C015 H015 108.7 . . ?
Cl03 C015 Cl04 110.14(12) . . ?
Cl03 C015 H015 108.7 . . ?
Cl04 C015 H015 108.7 . . ?
C00N C016 H016 119.7 . . ?
C01E C016 C00N 120.5(2) . . ?
C01E C016 H016 119.7 . . ?
C010 C017 H017 120.4 . . ?
C010 C017 C01D 119.2(2) . . ?
C01D C017 H017 120.4 . . ?
C00U C018 H018 119.6 . . ?
C01C C018 C00U 120.8(2) . . ?
C01C C018 H018 119.6 . . ?
C00Y C019 H019 119.8 . . ?
C01A C019 C00Y 120.3(2) . . ?
C01A C019 H019 119.8 . . ?
C019 C01A H01J 119.8 . . ?
C01E C01A C019 120.4(2) . . ?
C01E C01A H01J 119.8 . . ?
C00V C01B H01K 119.9 . . ?
C01C C01B C00V 120.2(2) . . ?
C01C C01B H01K 119.9 . . ?
C018 C01C H01L 120.0 . . ?
C01B C01C C018 120.1(2) . . ?
C01B C01C H01L 120.0 . . ?
C014 C01D H01M 119.8 . . ?
C017 C01D C014 120.3(2) . . ?
C017 C01D H01M 119.8 . . ?
C016 C01E H01N 120.1 . . ?
C01A C01E C016 119.8(3) . . ?
C01A C01E H01N 120.1 . . ?

loop_
_geom_bond_atom_site_label_1
_geom_bond_atom_site_label_2
_geom_bond_distance
_geom_bond_site_symmetry_2
_geom_bond_publ_flag
P001 O006 1.4790(13) . ?
P001 C00F 1.8135(17) . ?
P001 C00G 1.8001(18) . ?
P001 C00N 1.798(2) . ?
Cl02 C015 1.752(2) . ?
Cl03 C015 1.755(2) . ?
Cl04 C015 1.757(2) . ?
O005 C00C 1.228(2) . ?
O007 C00M 1.227(2) . ?
N008 C00C 1.364(2) . ?
N008 C00E 1.476(2) . ?
N008 C00K 1.472(2) . ?
N009 H009 0.8800 . ?
N009 C00M 1.334(2) . ?
N009 C00R 1.480(2) . ?
O00A C00S 1.222(2) . ?
C00B C00D 1.480(2) . ?
C00B C00E 1.549(2) . ?
C00B C00F 1.337(2) . ?
C00C C00F 1.480(2) . ?
C00D C00U 1.373(3) . ?
C00D C00V 1.391(3) . ?
C00E C00I 1.503(2) . ?
C00E C00J 1.504(2) . ?
C00G C00P 1.394(3) . ?
C00G C00Q 1.386(3) . ?
C00H C00K 1.516(2) . ?
C00H C00T 1.385(3) . ?
C00H C014 1.382(3) . ?
C00I H00I 0.9500 . ?
C00I C00O 1.331(3) . ?
C00J H00J 0.9500 . ?
C00J C00L 1.328(3) . ?
C00K H00K 1.0000 . ?
C00K C00M 1.548(2) . ?
C00L H00L 0.9500 . ?
C00L C00S 1.472(3) . ?
C00N C00Y 1.394(3) . ?
C00N C016 1.384(3) . ?
C00O H00O 0.9500 . ?
C00O C00S 1.464(3) . ?
C00P H00P 0.9500 . ?
C00P C00W 1.377(3) . ?
C00Q H00Q 0.9500 . ?
C00Q C00Z 1.386(3) . ?
C00R C011 1.525(3) . ?
C00R C012 1.527(3) . ?
C00R C013 1.527(3) . ?
C00T H00T 0.9500 . ?
C00T C010 1.390(3) . ?
C00U H00U 0.9500 . ?
C00U C018 1.397(3) . ?
C00V H00V 0.9500 . ?
C00V C01B 1.380(3) . ?
C00W H00W 0.9500 . ?
C00W C00X 1.375(3) . ?
C00X H00X 0.9500 . ?
C00X C00Z 1.378(3) . ?
C00Y H00Y 0.9500 . ?
C00Y C019 1.384(3) . ?
C00Z H00Z 0.9500 . ?
C010 H010 0.9500 . ?
C010 C017 1.372(4) . ?
C011 H01A 0.9800 . ?
C011 H01B 0.9800 . ?
C011 H01C 0.9800 . ?
C012 H01D 0.9800 . ?
C012 H01E 0.9800 . ?
C012 H01F 0.9800 . ?
C013 H01G 0.9800 . ?
C013 H01H 0.9800 . ?
C013 H01I 0.9800 . ?
C014 H014 0.9500 . ?
C014 C01D 1.382(3) . ?
C015 H015 1.0000 . ?
C016 H016 0.9500 . ?
C016 C01E 1.383(3) . ?
C017 H017 0.9500 . ?
C017 C01D 1.373(4) . ?
C018 H018 0.9500 . ?
C018 C01C 1.361(4) . ?
C019 H019 0.9500 . ?
C019 C01A 1.376(4) . ?
C01A H01J 0.9500 . ?
C01A C01E 1.373(4) . ?
C01B H01K 0.9500 . ?
C01B C01C 1.361(4) . ?
C01C H01L 0.9500 . ?
C01D H01M 0.9500 . ?
C01E H01N 0.9500 . ?

loop_
_geom_torsion_atom_site_label_1
_geom_torsion_atom_site_label_2
_geom_torsion_atom_site_label_3
_geom_torsion_atom_site_label_4
_geom_torsion
_geom_torsion_site_symmetry_1
_geom_torsion_site_symmetry_2
_geom_torsion_site_symmetry_3
_geom_torsion_site_symmetry_4
_geom_torsion_publ_flag
P001 C00G C00P C00W 177.94(16) . . . . ?
P001 C00G C00Q C00Z -177.59(16) . . . . ?
P001 C00N C00Y C019 177.11(17) . . . . ?
P001 C00N C016 C01E -177.33(19) . . . . ?
O005 C00C C00F P001 5.0(3) . . . . ?
O005 C00C C00F C00B -175.77(17) . . . . ?
O006 P001 C00F C00B -16.29(18) . . . . ?
O006 P001 C00F C00C 162.87(14) . . . . ?
O006 P001 C00G C00P -29.14(16) . . . . ?
O006 P001 C00G C00Q 148.73(16) . . . . ?
O006 P001 C00N C00Y -31.46(18) . . . . ?
O006 P001 C00N C016 145.92(18) . . . . ?
N008 C00C C00F P001 -176.59(12) . . . . ?
N008 C00C C00F C00B 2.69(19) . . . . ?
N008 C00E C00I C00O -140.09(17) . . . . ?
N008 C00E C00J C00L 140.95(18) . . . . ?
N008 C00K C00M O007 31.0(2) . . . . ?
N008 C00K C00M N009 -148.47(15) . . . . ?
C00B C00D C00U C018 179.6(2) . . . . ?
C00B C00D C00V C01B -179.5(2) . . . . ?
C00B C00E C00I C00O 108.04(19) . . . . ?
C00B C00E C00J C00L -109.39(19) . . . . ?
C00C N008 C00E C00B 0.62(17) . . . . ?
C00C N008 C00E C00I -115.54(16) . . . . ?
C00C N008 C00E C00J 114.70(16) . . . . ?
C00C N008 C00K C00H -172.70(14) . . . . ?
C00C N008 C00K C00M 60.09(18) . . . . ?
C00D C00B C00E N008 -173.90(14) . . . . ?
C00D C00B C00E C00I -52.9(2) . . . . ?
C00D C00B C00E C00J 69.62(19) . . . . ?
C00D C00B C00F P001 -8.5(3) . . . . ?
C00D C00B C00F C00C 172.21(16) . . . . ?
C00D C00U C018 C01C 0.1(4) . . . . ?
C00D C00V C01B C01C -0.3(4) . . . . ?
C00E N008 C00C O005 176.58(15) . . . . ?
C00E N008 C00C C00F -1.96(18) . . . . ?
C00E N008 C00K C00H 31.6(2) . . . . ?
C00E N008 C00K C00M -95.66(18) . . . . ?
C00E C00B C00D C00U -71.6(2) . . . . ?
C00E C00B C00D C00V 108.7(2) . . . . ?
C00E C00B C00F P001 176.97(12) . . . . ?
C00E C00B C00F C00C -2.31(19) . . . . ?
C00E C00I C00O C00S 5.3(3) . . . . ?
C00E C00J C00L C00S -3.0(3) . . . . ?
C00F P001 C00G C00P 92.16(15) . . . . ?
C00F P001 C00G C00Q -89.97(17) . . . . ?
C00F P001 C00N C00Y -154.95(15) . . . . ?
C00F P001 C00N C016 22.4(2) . . . . ?
C00F C00B C00D C00U 114.4(2) . . . . ?
C00F C00B C00D C00V -65.3(3) . . . . ?
C00F C00B C00E N008 1.12(17) . . . . ?
C00F C00B C00E C00I 122.11(15) . . . . ?
C00F C00B C00E C00J -115.37(16) . . . . ?
C00G P001 C00F C00B -136.96(15) . . . . ?
C00G P001 C00F C00C 42.20(16) . . . . ?
C00G P001 C00N C00Y 92.73(16) . . . . ?
C00G P001 C00N C016 -89.89(19) . . . . ?
C00G C00P C00W C00X -0.3(3) . . . . ?
C00G C00Q C00Z C00X -0.1(3) . . . . ?
C00H C00K C00M O007 -95.4(2) . . . . ?
C00H C00K C00M N009 85.11(18) . . . . ?
C00H C00T C010 C017 -0.3(3) . . . . ?
C00H C014 C01D C017 -1.2(4) . . . . ?
C00I C00E C00J C00L 10.2(2) . . . . ?
C00I C00O C00S O00A -177.9(2) . . . . ?
C00I C00O C00S C00L 2.8(3) . . . . ?
C00J C00E C00I C00O -11.3(2) . . . . ?
C00J C00L C00S O00A 176.8(2) . . . . ?
C00J C00L C00S C00O -3.9(3) . . . . ?
C00K N008 C00C O005 17.1(2) . . . . ?
C00K N008 C00C C00F -161.41(13) . . . . ?
C00K N008 C00E C00B 157.21(15) . . . . ?
C00K N008 C00E C00I 41.1(2) . . . . ?
C00K N008 C00E C00J -88.71(19) . . . . ?
C00K C00H C00T C010 -179.89(17) . . . . ?
C00K C00H C014 C01D -179.3(2) . . . . ?
C00M N009 C00R C011 -176.97(17) . . . . ?
C00M N009 C00R C012 63.8(2) . . . . ?
C00M N009 C00R C013 -58.2(2) . . . . ?
C00N P001 C00F C00B 108.31(16) . . . . ?
C00N P001 C00F C00C -72.53(16) . . . . ?
C00N P001 C00G C00P -154.95(14) . . . . ?
C00N P001 C00G C00Q 22.92(19) . . . . ?
C00N C00Y C019 C01A 0.1(3) . . . . ?
C00N C016 C01E C01A 0.8(4) . . . . ?
C00P C00G C00Q C00Z 0.2(3) . . . . ?
C00P C00W C00X C00Z 0.4(3) . . . . ?
C00Q C00G C00P C00W 0.0(3) . . . . ?
C00R N009 C00M O007 -0.5(3) . . . . ?
C00R N009 C00M C00K 178.89(15) . . . . ?
C00T C00H C00K N008 -107.16(19) . . . . ?
C00T C00H C00K C00M 16.7(2) . . . . ?
C00T C00H C014 C01D 0.6(3) . . . . ?
C00T C010 C017 C01D -0.3(4) . . . . ?
C00U C00D C00V C01B 0.8(3) . . . . ?
C00U C018 C01C C01B 0.3(4) . . . . ?
C00V C00D C00U C018 -0.7(3) . . . . ?
C00V C01B C01C C018 -0.2(4) . . . . ?
C00W C00X C00Z C00Q -0.2(3) . . . . ?
C00Y C00N C016 C01E 0.0(3) . . . . ?
C00Y C019 C01A C01E 0.7(4) . . . . ?
C010 C017 C01D C014 1.1(4) . . . . ?
C014 C00H C00K N008 72.8(2) . . . . ?
C014 C00H C00K C00M -163.41(18) . . . . ?
C014 C00H C00T C010 0.2(3) . . . . ?
C016 C00N C00Y C019 -0.4(3) . . . . ?
C019 C01A C01E C016 -1.1(4) . . . . ?
